data_2242591
loop_
_publ_author_name
'Gumus, Mustafa Kemal'
'Kansiz, Sevgi'
'Dege, Necmi'
'Kalibabchuk, Valentina A.'

_publ_section_title
;
 Hirshfeld surface analysis and crystal structure of
 7-methoxy-5-methyl-2-phenyl-11,12-dihydro-5,11-methano-1,2,4-triazolo[1,5-<i>c</i>][1,3,5]benzoxadiazocine
;
_journal_coeditor_code XU5932
_journal_issue 9
_journal_name_full 'Acta Crystallographica Section E'
_journal_page_first 1211
_journal_page_last 1214
_journal_paper_doi 10.1107/S2056989018010848
_journal_volume 74
_journal_year 2018
_chemical_formula_iupac 'C19 H18 N4 O2'
_chemical_formula_moiety 'C19 H18 N4 O2'
_chemical_formula_sum 'C19 H18 N4 O2'
_chemical_formula_weight 334.37
_chemical_name_common
7-Methoxy-5-methyl-2-phenyl-11,12-dihydro-5,11-methano-1,2,4-triazolo[1,5-<i>c</i>][1,3,5]benzoxadiazocine
_chemical_name_systematic
6-Methoxy-9-methyl-12-phenyl-8-oxa-10,11,13,15-tetraazatetracyclo[7.6.1.0^2,7^.0^10,14^]hexadeca-2(7),3,5,11,13-pentaene
_space_group_crystal_system monoclinic
_space_group_IT_number 14
_space_group_name_Hall '-P 2ybc'
_space_group_name_H-M_alt 'P 1 21/c 1'
_symmetry_space_group_name_Hall '-P 2ybc'
_symmetry_space_group_name_H-M 'P 1 21/c 1'
_atom_sites_solution_hydrogens geom
_audit_creation_method SHELXL-2017/1
_cell_angle_alpha 90
_cell_angle_beta 111.639(5)
_cell_angle_gamma 90
_cell_formula_units_Z 8
_cell_length_a 13.9787(9)
_cell_length_b 21.5654(12)
_cell_length_c 11.6625(8)
_cell_measurement_reflns_used 15386
_cell_measurement_temperature 296(2)
_cell_measurement_theta_max 27.51
_cell_measurement_theta_min 1.83
_cell_volume 3268.0(4)
_computing_cell_refinement
;
X-AREA (Stoe & Cie, 2002)
;
_computing_data_collection
;
X-AREA (Stoe & Cie, 2002)
;
_computing_data_reduction
;
X-RED32 (Stoe & Cie, 2002)
;
_computing_molecular_graphics
;
ORTEP-3 for Windows (Farrugia, 2012)
;
_computing_publication_material
;
WinGX (Farrugia, 2012) and PLATON (Spek, 2009)
;
_computing_structure_refinement
;
SHELXL2017 (Sheldrick, 2015)
;
_computing_structure_solution
;
WinGX (Farrugia, 1999)
;
_diffrn_ambient_temperature 296(2)
_diffrn_detector_area_resol_mean 6.67
_diffrn_measured_fraction_theta_full 0.999
_diffrn_measured_fraction_theta_max 0.999
_diffrn_measurement_device_type 'Stoe IPDS 2'
_diffrn_measurement_method 'rotation method'
_diffrn_radiation_type MoK\a
_diffrn_radiation_wavelength 0.71073
_diffrn_reflns_av_R_equivalents 0.0602
_diffrn_reflns_limit_h_max 16
_diffrn_reflns_limit_h_min -16
_diffrn_reflns_limit_k_max 25
_diffrn_reflns_limit_k_min -25
_diffrn_reflns_limit_l_max 13
_diffrn_reflns_limit_l_min -13
_diffrn_reflns_number 18118
_diffrn_reflns_theta_full 25.049
_diffrn_reflns_theta_max 25.049
_diffrn_reflns_theta_min 1.830
_exptl_absorpt_coefficient_mu 0.091
_exptl_absorpt_correction_T_max 0.9884
_exptl_absorpt_correction_T_min 0.9590
_exptl_absorpt_correction_type integration
_exptl_absorpt_process_details
;
(X-RED32; Stoe & Cie, 2002)
;
_exptl_crystal_colour yellow
_exptl_crystal_density_diffrn 1.359
_exptl_crystal_description prism
_exptl_crystal_F_000 1408
_exptl_crystal_size_max 0.570
_exptl_crystal_size_mid 0.430
_exptl_crystal_size_min 0.300
_refine_diff_density_max 0.291
_refine_diff_density_min -0.249
_refine_ls_extinction_method none
_refine_ls_goodness_of_fit_ref 0.907
_refine_ls_hydrogen_treatment constr
_refine_ls_matrix_type full
_refine_ls_number_parameters 451
_refine_ls_number_reflns 5769
_refine_ls_number_restraints 0
_refine_ls_restrained_S_all 0.907
_refine_ls_R_factor_all 0.0912
_refine_ls_R_factor_gt 0.0447
_refine_ls_shift/su_max 0.000
_refine_ls_shift/su_mean 0.000
_refine_ls_structure_factor_coef Fsqd
_refine_ls_weighting_details 'w=1/[\s^2^(Fo^2^)+(0.0470P)^2^] where P=(Fo^2^+2Fc^2^)/3'
_refine_ls_weighting_scheme calc
_refine_ls_wR_factor_gt 0.0927
_refine_ls_wR_factor_ref 0.1040
_reflns_number_gt 3357
_reflns_number_total 5769
_reflns_threshold_expression 'I > 2\s(I)'
_cod_data_source_file xu5932sup1.cif
_cod_data_source_block I
_cod_database_code 2242591
_shelx_space_group_comment
;
The symmetry employed for this shelxl refinement is uniquely defined
by the following loop, which should always be used as a source of
symmetry information in preference to the above space-group names.
They are only intended as comments.
;

loop_
_symmetry_equiv_pos_as_xyz
'x, y, z'
'-x, y+1/2, -z+1/2'
'-x, -y, -z'
'x, -y-1/2, z-1/2'

loop_
_atom_site_type_symbol
_atom_site_label
_atom_site_fract_x
_atom_site_fract_y
_atom_site_fract_z
_atom_site_U_iso_or_equiv
_atom_site_adp_type
_atom_site_calc_flag
_atom_site_occupancy
O O1 0.57191(11) 0.54141(7) 0.85374(13) 0.0513(4) Uani d 1
O O3 -0.05290(11) 0.70675(7) 0.16610(13) 0.0504(4) Uani d 1
O O4 -0.12345(12) 0.62171(7) 0.00529(15) 0.0609(4) Uani d 1
O O2 0.65831(13) 0.60242(8) 1.05519(15) 0.0693(5) Uani d 1
N N2 0.56434(13) 0.59962(8) 0.60236(17) 0.0476(4) Uani d 1
N N7 0.02141(13) 0.69913(8) 0.38048(16) 0.0480(4) Uani d 1
N N3 0.49670(13) 0.56839(8) 0.64341(16) 0.0466(4) Uani d 1
N N5 0.12284(13) 0.63678(8) 0.52233(16) 0.0480(5) Uani d 1
N N1 0.40245(13) 0.63875(8) 0.51364(16) 0.0458(4) Uani d 1
N N6 -0.04391(14) 0.66487(8) 0.41952(17) 0.0495(5) Uani d 1
N N8 0.19756(13) 0.70519(8) 0.41385(16) 0.0515(5) Uani d 1
H H8 0.260678 0.704239 0.463886 0.062 Uiso calc 1
N N4 0.32207(14) 0.57046(9) 0.61530(17) 0.0558(5) Uani d 1
H H4 0.259042 0.578111 0.569932 0.067 Uiso calc 1
C C8 0.40190(16) 0.59300(10) 0.58996(19) 0.0451(5) Uani d 1
C C7 0.50387(17) 0.64037(10) 0.52610(19) 0.0448(5) Uani d 1
C C27 0.11950(16) 0.68042(10) 0.4408(2) 0.0458(5) Uani d 1
C C32 0.01999(16) 0.67411(10) 0.13675(19) 0.0456(5) Uani d 1
C C26 0.02015(16) 0.62878(10) 0.5035(2) 0.0451(5) Uani d 1
C C33 0.12485(16) 0.68567(10) 0.19011(19) 0.0467(5) Uani d 1
C C37 -0.01936(17) 0.62810(10) 0.0473(2) 0.0483(5) Uani d 1
C C6 0.54385(17) 0.68468(10) 0.4582(2) 0.0474(5) Uani d 1
C C13 0.50606(17) 0.57244(10) 0.8977(2) 0.0492(5) Uani d 1
C C28 0.16447(17) 0.73388(10) 0.2910(2) 0.0503(6) Uani d 1
H H28 0.222322 0.756287 0.282106 0.060 Uiso calc 1
C C25 -0.01654(18) 0.58212(10) 0.5693(2) 0.0494(6) Uani d 1
C C11 0.52605(17) 0.51710(10) 0.7309(2) 0.0471(5) Uani d 1
C C30 -0.01415(17) 0.74234(10) 0.2777(2) 0.0483(5) Uani d 1
C C9 0.35099(17) 0.53199(11) 0.7259(2) 0.0555(6) Uani d 1
H H9 0.289752 0.511153 0.729201 0.067 Uiso calc 1
C C14 0.40010(18) 0.57065(11) 0.8413(2) 0.0534(6) Uani d 1
C C34 0.19025(18) 0.65033(11) 0.1511(2) 0.0548(6) Uani d 1
H H34 0.260894 0.657001 0.185676 0.066 Uiso calc 1
C C29 0.07890(17) 0.77909(10) 0.2817(2) 0.0543(6) Uani d 1
H H29A 0.100512 0.806638 0.352464 0.065 Uiso calc 1
H H29B 0.062320 0.803995 0.207645 0.065 Uiso calc 1
C C18 0.55385(19) 0.60704(11) 1.0052(2) 0.0556(6) Uani d 1
C C36 0.04709(19) 0.59434(11) 0.0098(2) 0.0567(6) Uani d 1
H H36 0.021854 0.563977 -0.050559 0.068 Uiso calc 1
C C12 0.60649(19) 0.47693(11) 0.7120(2) 0.0605(6) Uani d 1
H H12A 0.579701 0.459349 0.630639 0.091 Uiso calc 1
H H12B 0.666141 0.501476 0.721056 0.091 Uiso calc 1
H H12C 0.625136 0.444240 0.772071 0.091 Uiso calc 1
C C10 0.42693(18) 0.48407(10) 0.7174(2) 0.0574(6) Uani d 1
H H10A 0.399673 0.462980 0.638432 0.069 Uiso calc 1
H H10B 0.439491 0.453458 0.782246 0.069 Uiso calc 1
C C35 0.15170(19) 0.60569(11) 0.0620(2) 0.0588(6) Uani d 1
H H35 0.196558 0.582758 0.036374 0.071 Uiso calc 1
C C5 0.64853(19) 0.69075(12) 0.4875(2) 0.0670(7) Uani d 1
H H5A 0.693835 0.666194 0.549337 0.080 Uiso calc 1
C C1 0.4784(2) 0.72152(11) 0.3660(2) 0.0609(6) Uani d 1
H H1 0.407676 0.718224 0.345098 0.073 Uiso calc 1
C C31 -0.10430(18) 0.77995(11) 0.2792(2) 0.0613(6) Uani d 1
H H31A -0.083448 0.805098 0.352206 0.092 Uiso calc 1
H H31B -0.128321 0.806149 0.207610 0.092 Uiso calc 1
H H31C -0.158667 0.752615 0.278616 0.092 Uiso calc 1
C C20 0.0495(2) 0.54167(12) 0.6515(2) 0.0645(7) Uani d 1
H H20 0.119801 0.544843 0.668764 0.077 Uiso calc 1
C C24 -0.12103(19) 0.57611(12) 0.5459(2) 0.0637(7) Uani d 1
H H24 -0.167586 0.602879 0.490434 0.076 Uiso calc 1
C C15 0.3415(2) 0.60652(13) 0.8898(3) 0.0688(7) Uani d 1
H H15 0.270132 0.606084 0.852524 0.083 Uiso calc 1
C C17 0.4942(2) 0.64257(12) 1.0508(2) 0.0676(7) Uani d 1
H H17 0.525066 0.666583 1.121105 0.081 Uiso calc 1
C C38 -0.1696(2) 0.57518(13) -0.0835(3) 0.0798(8) Uani d 1
H H38A -0.242770 0.575837 -0.104823 0.120 Uiso calc 1
H H38B -0.154160 0.582802 -0.155971 0.120 Uiso calc 1
H H38C -0.143044 0.535338 -0.050002 0.120 Uiso calc 1
C C23 -0.1563(2) 0.53131(14) 0.6036(3) 0.0762(8) Uani d 1
H H23 -0.226406 0.528106 0.587450 0.091 Uiso calc 1
C C16 0.3881(2) 0.64250(13) 0.9919(3) 0.0750(8) Uani d 1
H H16 0.348124 0.667168 1.022098 0.090 Uiso calc 1
C C4 0.6866(2) 0.73270(14) 0.4262(3) 0.0808(8) Uani d 1
H H4A 0.757287 0.736288 0.447000 0.097 Uiso calc 1
C C19 0.7121(2) 0.64069(14) 1.1580(3) 0.0842(9) Uani d 1
H H19A 0.784592 0.632894 1.184031 0.126 Uiso calc 1
H H19B 0.698488 0.683463 1.134921 0.126 Uiso calc 1
H H19C 0.689387 0.631569 1.224482 0.126 Uiso calc 1
C C22 -0.0888(3) 0.49106(13) 0.6851(3) 0.0756(8) Uani d 1
H H22 -0.113075 0.460398 0.723457 0.091 Uiso calc 1
C C2 0.5172(2) 0.76332(12) 0.3045(3) 0.0734(8) Uani d 1
H H2 0.472295 0.787680 0.241927 0.088 Uiso calc 1
C C3 0.6211(3) 0.76918(13) 0.3349(3) 0.0758(8) Uani d 1
H H3 0.647028 0.797672 0.293850 0.091 Uiso calc 1
C C21 0.0138(2) 0.49632(12) 0.7093(3) 0.0753(8) Uani d 1
H H21 0.059945 0.469357 0.764810 0.090 Uiso calc 1

loop_
_atom_site_aniso_label
_atom_site_aniso_U_11
_atom_site_aniso_U_22
_atom_site_aniso_U_33
_atom_site_aniso_U_12
_atom_site_aniso_U_13
_atom_site_aniso_U_23
O1 0.0424(9) 0.0642(9) 0.0441(9) 0.0040(7) 0.0120(7) -0.0015(8)
O3 0.0413(9) 0.0561(9) 0.0489(9) 0.0062(7) 0.0109(8) -0.0038(8)
O4 0.0468(10) 0.0702(10) 0.0618(10) -0.0085(8) 0.0152(8) -0.0175(9)
O2 0.0586(11) 0.0860(12) 0.0571(11) -0.0089(9) 0.0139(9) -0.0156(9)
N2 0.0389(10) 0.0547(11) 0.0478(11) -0.0005(9) 0.0144(9) 0.0001(9)
N7 0.0377(10) 0.0567(11) 0.0464(11) 0.0050(9) 0.0119(9) 0.0040(9)
N3 0.0371(10) 0.0518(10) 0.0480(11) 0.0030(9) 0.0123(9) 0.0039(9)
N5 0.0426(11) 0.0547(11) 0.0447(11) 0.0012(9) 0.0137(9) 0.0006(9)
N1 0.0385(11) 0.0512(10) 0.0440(10) 0.0010(8) 0.0111(9) 0.0011(9)
N6 0.0414(11) 0.0572(11) 0.0507(11) 0.0015(9) 0.0179(10) -0.0004(10)
N8 0.0368(10) 0.0665(12) 0.0450(11) -0.0043(9) 0.0080(9) 0.0059(9)
N4 0.0343(10) 0.0705(12) 0.0549(12) -0.0032(9) 0.0075(9) 0.0133(10)
C8 0.0379(13) 0.0495(12) 0.0428(13) 0.0001(10) 0.0091(11) -0.0018(11)
C7 0.0417(13) 0.0506(13) 0.0399(12) -0.0005(10) 0.0125(11) -0.0059(11)
C27 0.0412(13) 0.0512(12) 0.0421(12) 0.0017(11) 0.0120(11) -0.0016(11)
C32 0.0438(13) 0.0502(13) 0.0432(13) 0.0048(10) 0.0166(11) 0.0055(11)
C26 0.0412(13) 0.0526(13) 0.0411(12) 0.0001(11) 0.0146(11) -0.0043(11)
C33 0.0442(13) 0.0498(12) 0.0460(13) 0.0000(10) 0.0164(11) 0.0069(11)
C37 0.0458(14) 0.0527(13) 0.0455(13) -0.0007(11) 0.0158(11) 0.0014(11)
C6 0.0472(14) 0.0494(12) 0.0454(13) -0.0025(11) 0.0169(11) -0.0059(11)
C13 0.0490(14) 0.0554(13) 0.0456(13) 0.0051(11) 0.0203(12) 0.0068(11)
C28 0.0436(13) 0.0534(13) 0.0507(14) -0.0037(11) 0.0137(11) 0.0077(11)
C25 0.0521(14) 0.0550(13) 0.0430(13) -0.0030(11) 0.0200(12) -0.0063(11)
C11 0.0438(13) 0.0487(12) 0.0430(13) 0.0026(10) 0.0090(11) 0.0013(11)
C30 0.0478(13) 0.0473(12) 0.0437(13) 0.0055(11) 0.0096(11) -0.0016(11)
C9 0.0420(14) 0.0609(15) 0.0599(15) -0.0041(11) 0.0144(12) 0.0128(12)
C14 0.0483(14) 0.0624(14) 0.0519(14) 0.0024(12) 0.0213(12) 0.0121(12)
C34 0.0430(13) 0.0642(15) 0.0592(15) 0.0020(11) 0.0213(12) 0.0075(13)
C29 0.0550(15) 0.0459(13) 0.0552(14) -0.0009(11) 0.0123(12) 0.0029(11)
C18 0.0574(16) 0.0635(15) 0.0480(14) 0.0015(12) 0.0221(13) 0.0029(12)
C36 0.0606(16) 0.0562(14) 0.0560(15) 0.0013(12) 0.0246(13) -0.0027(12)
C12 0.0595(16) 0.0558(14) 0.0598(16) 0.0117(12) 0.0146(13) -0.0031(12)
C10 0.0533(15) 0.0523(13) 0.0578(15) -0.0061(12) 0.0101(12) 0.0056(12)
C35 0.0576(16) 0.0606(15) 0.0672(16) 0.0066(13) 0.0334(14) -0.0001(13)
C5 0.0531(16) 0.0833(18) 0.0658(17) -0.0021(13) 0.0234(14) 0.0112(14)
C1 0.0578(16) 0.0613(15) 0.0627(16) 0.0028(12) 0.0211(14) 0.0049(13)
C31 0.0545(15) 0.0592(14) 0.0627(16) 0.0116(12) 0.0128(13) -0.0082(12)
C20 0.0599(16) 0.0727(16) 0.0649(16) 0.0024(14) 0.0276(14) 0.0071(14)
C24 0.0527(15) 0.0824(17) 0.0585(16) -0.0047(13) 0.0234(13) 0.0025(14)
C15 0.0570(16) 0.0872(19) 0.0704(18) 0.0086(15) 0.0331(15) 0.0132(16)
C17 0.081(2) 0.0726(17) 0.0567(16) -0.0002(15) 0.0342(16) -0.0012(13)
C38 0.0663(18) 0.0786(18) 0.089(2) -0.0166(15) 0.0226(16) -0.0311(17)
C23 0.0673(19) 0.101(2) 0.0685(19) -0.0221(17) 0.0345(16) -0.0049(17)
C16 0.079(2) 0.0835(19) 0.078(2) 0.0133(16) 0.0480(18) 0.0033(17)
C4 0.0661(19) 0.100(2) 0.085(2) -0.0130(17) 0.0382(18) 0.0117(19)
C19 0.081(2) 0.104(2) 0.0644(18) -0.0348(17) 0.0222(16) -0.0262(17)
C22 0.097(2) 0.0745(18) 0.0685(19) -0.0187(17) 0.0453(19) -0.0053(15)
C2 0.090(2) 0.0661(16) 0.0674(19) 0.0051(15) 0.0335(17) 0.0144(14)
C3 0.093(2) 0.0706(17) 0.079(2) -0.0091(17) 0.0497(19) 0.0045(16)
C21 0.095(2) 0.0693(17) 0.0699(19) 0.0095(16) 0.0395(18) 0.0153(15)

loop_
_atom_type_symbol
_atom_type_description
_atom_type_scat_dispersion_real
_atom_type_scat_dispersion_imag
_atom_type_scat_source
C C 0.0033 0.0016 'International Tables Vol C Tables 4.2.6.8 and 6.1.1.4'
H H 0.0000 0.0000 'International Tables Vol C Tables 4.2.6.8 and 6.1.1.4'
N N 0.0061 0.0033 'International Tables Vol C Tables 4.2.6.8 and 6.1.1.4'
O O 0.0106 0.0060 'International Tables Vol C Tables 4.2.6.8 and 6.1.1.4'

loop_
_geom_angle_atom_site_label_1
_geom_angle_atom_site_label_2
_geom_angle_atom_site_label_3
_geom_angle
C13 O1 C11 115.72(17)
C32 O3 C30 115.55(16)
C37 O4 C38 118.28(19)
C18 O2 C19 118.0(2)
C7 N2 N3 102.06(16)
C27 N7 N6 109.69(17)
C27 N7 C30 126.41(18)
N6 N7 C30 123.39(17)
C8 N3 N2 109.23(17)
C8 N3 C11 126.70(18)
N2 N3 C11 124.07(17)
C27 N5 C26 102.41(18)
C8 N1 C7 102.05(17)
C26 N6 N7 102.24(17)
C27 N8 C28 113.71(18)
C27 N8 H8 123.1
C28 N8 H8 123.1
C8 N4 C9 114.67(18)
C8 N4 H4 122.7
C9 N4 H4 122.7
N1 C8 N4 128.6(2)
N1 C8 N3 110.74(18)
N4 C8 N3 120.62(19)
N2 C7 N1 115.91(19)
N2 C7 C6 121.35(19)
N1 C7 C6 122.74(19)
N5 C27 N7 110.24(18)
N5 C27 N8 129.0(2)
N7 C27 N8 120.78(19)
O3 C32 C33 123.44(19)
O3 C32 C37 115.06(19)
C33 C32 C37 121.50(19)
N6 C26 N5 115.36(19)
N6 C26 C25 121.54(19)
N5 C26 C25 123.1(2)
C32 C33 C34 117.9(2)
C32 C33 C28 119.68(19)
C34 C33 C28 122.3(2)
O4 C37 C36 126.2(2)
O4 C37 C32 114.56(19)
C36 C37 C32 119.2(2)
C1 C6 C5 118.4(2)
C1 C6 C7 121.2(2)
C5 C6 C7 120.3(2)
O1 C13 C14 123.7(2)
O1 C13 C18 115.3(2)
C14 C13 C18 121.0(2)
N8 C28 C33 111.22(17)
N8 C28 C29 107.28(18)
C33 C28 C29 109.47(19)
N8 C28 H28 109.6
C33 C28 H28 109.6
C29 C28 H28 109.6
C20 C25 C24 117.7(2)
C20 C25 C26 121.8(2)
C24 C25 C26 120.4(2)
O1 C11 N3 109.16(16)
O1 C11 C12 105.96(18)
N3 C11 C12 111.61(18)
O1 C11 C10 109.30(18)
N3 C11 C10 105.88(18)
C12 C11 C10 114.85(18)
O3 C30 N7 107.77(16)
O3 C30 C31 105.15(18)
N7 C30 C31 111.67(18)
O3 C30 C29 110.02(18)
N7 C30 C29 106.40(18)
C31 C30 C29 115.63(18)
N4 C9 C10 107.63(19)
N4 C9 C14 111.05(18)
C10 C9 C14 109.61(19)
N4 C9 H9 109.5
C10 C9 H9 109.5
C14 C9 H9 109.5
C13 C14 C15 118.7(2)
C13 C14 C9 119.5(2)
C15 C14 C9 121.7(2)
C35 C34 C33 120.7(2)
C35 C34 H34 119.6
C33 C34 H34 119.6
C30 C29 C28 108.22(17)
C30 C29 H29A 110.1
C28 C29 H29A 110.1
C30 C29 H29B 110.1
C28 C29 H29B 110.1
H29A C29 H29B 108.4
O2 C18 C17 125.6(2)
O2 C18 C13 115.3(2)
C17 C18 C13 119.1(2)
C37 C36 C35 119.7(2)
C37 C36 H36 120.1
C35 C36 H36 120.1
C11 C12 H12A 109.5
C11 C12 H12B 109.5
H12A C12 H12B 109.5
C11 C12 H12C 109.5
H12A C12 H12C 109.5
H12B C12 H12C 109.5
C9 C10 C11 108.04(18)
C9 C10 H10A 110.1
C11 C10 H10A 110.1
C9 C10 H10B 110.1
C11 C10 H10B 110.1
H10A C10 H10B 108.4
C34 C35 C36 120.9(2)
C34 C35 H35 119.5
C36 C35 H35 119.5
C4 C5 C6 120.8(3)
C4 C5 H5A 119.6
C6 C5 H5A 119.6
C6 C1 C2 120.5(2)
C6 C1 H1 119.8
C2 C1 H1 119.8
C30 C31 H31A 109.5
C30 C31 H31B 109.5
H31A C31 H31B 109.5
C30 C31 H31C 109.5
H31A C31 H31C 109.5
H31B C31 H31C 109.5
C25 C20 C21 121.4(2)
C25 C20 H20 119.3
C21 C20 H20 119.3
C23 C24 C25 120.8(3)
C23 C24 H24 119.6
C25 C24 H24 119.6
C16 C15 C14 120.5(3)
C16 C15 H15 119.8
C14 C15 H15 119.8
C18 C17 C16 119.8(3)
C18 C17 H17 120.1
C16 C17 H17 120.1
O4 C38 H38A 109.5
O4 C38 H38B 109.5
H38A C38 H38B 109.5
O4 C38 H38C 109.5
H38A C38 H38C 109.5
H38B C38 H38C 109.5
C24 C23 C22 120.4(3)
C24 C23 H23 119.8
C22 C23 H23 119.8
C15 C16 C17 120.7(3)
C15 C16 H16 119.6
C17 C16 H16 119.6
C3 C4 C5 120.5(3)
C3 C4 H4A 119.8
C5 C4 H4A 119.8
O2 C19 H19A 109.5
O2 C19 H19B 109.5
H19A C19 H19B 109.5
O2 C19 H19C 109.5
H19A C19 H19C 109.5
H19B C19 H19C 109.5
C21 C22 C23 119.6(3)
C21 C22 H22 120.2
C23 C22 H22 120.2
C3 C2 C1 120.6(3)
C3 C2 H2 119.7
C1 C2 H2 119.7
C4 C3 C2 119.3(3)
C4 C3 H3 120.3
C2 C3 H3 120.3
C22 C21 C20 120.0(3)
C22 C21 H21 120.0
C20 C21 H21 120.0

loop_
_geom_bond_atom_site_label_1
_geom_bond_atom_site_label_2
_geom_bond_distance
O1 C13 1.380(2)
O1 C11 1.436(3)
O3 C32 1.381(2)
O3 C30 1.434(3)
O4 C37 1.360(3)
O4 C38 1.415(3)
O2 C18 1.362(3)
O2 C19 1.421(3)
N2 C7 1.313(3)
N2 N3 1.382(2)
N7 C27 1.351(3)
N7 N6 1.376(2)
N7 C30 1.454(3)
N3 C8 1.348(3)
N3 C11 1.457(3)
N5 C27 1.326(3)
N5 C26 1.381(3)
N1 C8 1.331(3)
N1 C7 1.371(3)
N6 C26 1.312(3)
N8 C27 1.352(3)
N8 C28 1.470(3)
N8 H8 0.8600
N4 C8 1.346(3)
N4 C9 1.460(3)
N4 H4 0.8600
C7 C6 1.476(3)
C32 C33 1.387(3)
C32 C37 1.397(3)
C26 C25 1.468(3)
C33 C34 1.390(3)
C33 C28 1.514(3)
C37 C36 1.373(3)
C6 C1 1.378(3)
C6 C5 1.381(3)
C13 C14 1.382(3)
C13 C18 1.399(3)
C28 C29 1.516(3)
C28 H28 0.9800
C25 C20 1.371(3)
C25 C24 1.390(3)
C11 C12 1.499(3)
C11 C10 1.514(3)
C30 C31 1.504(3)
C30 C29 1.509(3)
C9 C10 1.511(3)
C9 C14 1.515(3)
C9 H9 0.9800
C14 C15 1.389(3)
C34 C35 1.373(3)
C34 H34 0.9300
C29 H29A 0.9700
C29 H29B 0.9700
C18 C17 1.376(3)
C36 C35 1.383(3)
C36 H36 0.9300
C12 H12A 0.9600
C12 H12B 0.9600
C12 H12C 0.9600
C10 H10A 0.9700
C10 H10B 0.9700
C35 H35 0.9300
C5 C4 1.376(3)
C5 H5A 0.9300
C1 C2 1.381(3)
C1 H1 0.9300
C31 H31A 0.9600
C31 H31B 0.9600
C31 H31C 0.9600
C20 C21 1.381(3)
C20 H20 0.9300
C24 C23 1.368(3)
C24 H24 0.9300
C15 C16 1.369(4)
C15 H15 0.9300
C17 C16 1.386(4)
C17 H17 0.9300
C38 H38A 0.9600
C38 H38B 0.9600
C38 H38C 0.9600
C23 C22 1.373(4)
C23 H23 0.9300
C16 H16 0.9300
C4 C3 1.368(4)
C4 H4A 0.9300
C19 H19A 0.9600
C19 H19B 0.9600
C19 H19C 0.9600
C22 C21 1.361(4)
C22 H22 0.9300
C2 C3 1.369(4)
C2 H2 0.9300
C3 H3 0.9300
C21 H21 0.9300

loop_
_geom_hbond_atom_site_label_D
_geom_hbond_atom_site_label_H
_geom_hbond_atom_site_label_A
_geom_hbond_site_symmetry_A
_geom_hbond_distance_DH
_geom_hbond_distance_HA
_geom_hbond_distance_DA
_geom_hbond_angle_DHA
_geom_hbond_publ_flag
N4 H4 N5 . 0.86 2.18 2.958(3) 150.3 yes
N8 H8 N1 . 0.86 2.33 3.025(2) 138.6 yes
C31 H31A O4 4_576 0.96 2.59 3.471(3) 152.0 yes
C38 H38A O1 1_454 0.96 2.56 3.489(3) 162.0 yes
C12 H12A Cg1 3_656 0.96 2.67 3.613(3) 172 yes

loop_
_geom_torsion_atom_site_label_1
_geom_torsion_atom_site_label_2
_geom_torsion_atom_site_label_3
_geom_torsion_atom_site_label_4
_geom_torsion
C7 N2 N3 C8 -0.6(2)
C7 N2 N3 C11 179.45(18)
C27 N7 N6 C26 1.6(2)
C30 N7 N6 C26 173.82(18)
C7 N1 C8 N4 -179.8(2)
C7 N1 C8 N3 -0.7(2)
C9 N4 C8 N1 -164.4(2)
C9 N4 C8 N3 16.5(3)
N2 N3 C8 N1 0.9(2)
C11 N3 C8 N1 -179.18(17)
N2 N3 C8 N4 -179.95(18)
C11 N3 C8 N4 0.0(3)
N3 N2 C7 N1 0.1(2)
N3 N2 C7 C6 -179.56(18)
C8 N1 C7 N2 0.3(2)
C8 N1 C7 C6 -179.96(19)
C26 N5 C27 N7 2.3(2)
C26 N5 C27 N8 -176.9(2)
N6 N7 C27 N5 -2.6(2)
C30 N7 C27 N5 -174.52(18)
N6 N7 C27 N8 176.73(18)
C30 N7 C27 N8 4.8(3)
C28 N8 C27 N5 157.9(2)
C28 N8 C27 N7 -21.2(3)
C30 O3 C32 C33 -15.9(3)
C30 O3 C32 C37 164.59(18)
N7 N6 C26 N5 -0.1(2)
N7 N6 C26 C25 -178.34(18)
C27 N5 C26 N6 -1.4(2)
C27 N5 C26 C25 176.84(19)
O3 C32 C33 C34 -178.85(19)
C37 C32 C33 C34 0.6(3)
O3 C32 C33 C28 3.5(3)
C37 C32 C33 C28 -177.07(19)
C38 O4 C37 C36 1.7(3)
C38 O4 C37 C32 -178.6(2)
O3 C32 C37 O4 -1.5(3)
C33 C32 C37 O4 179.01(19)
O3 C32 C37 C36 178.25(19)
C33 C32 C37 C36 -1.3(3)
N2 C7 C6 C1 171.0(2)
N1 C7 C6 C1 -8.7(3)
N2 C7 C6 C5 -10.1(3)
N1 C7 C6 C5 170.2(2)
C11 O1 C13 C14 12.7(3)
C11 O1 C13 C18 -166.98(18)
C27 N8 C28 C33 -67.2(2)
C27 N8 C28 C29 52.5(2)
C32 C33 C28 N8 95.9(2)
C34 C33 C28 N8 -81.7(2)
C32 C33 C28 C29 -22.5(3)
C34 C33 C28 C29 159.9(2)
N6 C26 C25 C20 175.8(2)
N5 C26 C25 C20 -2.2(3)
N6 C26 C25 C24 -1.6(3)
N5 C26 C25 C24 -179.7(2)
C13 O1 C11 N3 69.0(2)
C13 O1 C11 C12 -170.65(17)
C13 O1 C11 C10 -46.4(2)
C8 N3 C11 O1 -99.3(2)
N2 N3 C11 O1 80.7(2)
C8 N3 C11 C12 143.9(2)
N2 N3 C11 C12 -36.1(3)
C8 N3 C11 C10 18.3(3)
N2 N3 C11 C10 -161.78(18)
C32 O3 C30 N7 -68.6(2)
C32 O3 C30 C31 172.12(17)
C32 O3 C30 C29 47.0(2)
C27 N7 C30 O3 97.7(2)
N6 N7 C30 O3 -73.2(2)
C27 N7 C30 C31 -147.3(2)
N6 N7 C30 C31 41.8(3)
C27 N7 C30 C29 -20.3(3)
N6 N7 C30 C29 168.82(18)
C8 N4 C9 C10 -50.3(2)
C8 N4 C9 C14 69.7(2)
O1 C13 C14 C15 -176.4(2)
C18 C13 C14 C15 3.3(3)
O1 C13 C14 C9 1.1(3)
C18 C13 C14 C9 -179.18(19)
N4 C9 C14 C13 -99.0(2)
C10 C9 C14 C13 19.8(3)
N4 C9 C14 C15 78.5(3)
C10 C9 C14 C15 -162.7(2)
C32 C33 C34 C35 0.3(3)
C28 C33 C34 C35 178.0(2)
O3 C30 C29 C28 -66.0(2)
N7 C30 C29 C28 50.4(2)
C31 C30 C29 C28 175.05(19)
N8 C28 C29 C30 -69.0(2)
C33 C28 C29 C30 51.8(2)
C19 O2 C18 C17 -4.9(4)
C19 O2 C18 C13 174.5(2)
O1 C13 C18 O2 -3.6(3)
C14 C13 C18 O2 176.7(2)
O1 C13 C18 C17 175.9(2)
C14 C13 C18 C17 -3.8(3)
O4 C37 C36 C35 -179.4(2)
C32 C37 C36 C35 0.9(3)
N4 C9 C10 C11 69.0(2)
C14 C9 C10 C11 -51.9(2)
O1 C11 C10 C9 66.9(2)
N3 C11 C10 C9 -50.6(2)
C12 C11 C10 C9 -174.19(19)
C33 C34 C35 C36 -0.6(4)
C37 C36 C35 C34 0.0(4)
C1 C6 C5 C4 0.1(4)
C7 C6 C5 C4 -178.8(2)
C5 C6 C1 C2 0.2(4)
C7 C6 C1 C2 179.1(2)
C24 C25 C20 C21 0.1(4)
C26 C25 C20 C21 -177.4(2)
C20 C25 C24 C23 0.1(3)
C26 C25 C24 C23 177.7(2)
C13 C14 C15 C16 -0.5(4)
C9 C14 C15 C16 -178.0(2)
O2 C18 C17 C16 -179.1(2)
C13 C18 C17 C16 1.5(4)
C25 C24 C23 C22 -0.5(4)
C14 C15 C16 C17 -1.8(4)
C18 C17 C16 C15 1.2(4)
C6 C5 C4 C3 -0.1(4)
C24 C23 C22 C21 0.7(4)
C6 C1 C2 C3 -0.6(4)
C5 C4 C3 C2 -0.3(4)
C1 C2 C3 C4 0.7(4)
C23 C22 C21 C20 -0.4(4)
C25 C20 C21 C22 0.0(4)

_cod_database_fobs_code 2242591
